data_4020749
loop_
_publ_author_name
'M. Carmen Carre\~no'
'M. Jes\'us Sanz-Cuesta'

_publ_section_title
;
 Conjugate Additions of Me~2~CuLi to Enantiopure
 \g-Hydroxy-\d-sulfinyl and Sulfonyl Pentenoates
;
_journal_name_full 'Journal of Organic Chemistry'
_journal_page_first 10036
_journal_page_last 10045
_journal_paper_doi 10.1021/jo051788c
_journal_volume 70
_journal_year 2005
_chemical_formula_sum 'C13 H16 O3 S'
_chemical_formula_weight 252.32
_space_group_IT_number 19
_symmetry_cell_setting orthorhombic
_symmetry_space_group_name_Hall 'P 2ac 2ab'
_symmetry_space_group_name_H-M 'P 21 21 21'
_cell_angle_alpha 90.00
_cell_angle_beta 90.00
_cell_angle_gamma 90.00
_cell_formula_units_Z 4
_cell_length_a 5.27190(10)
_cell_length_b 8.02290(10)
_cell_length_c 30.5228(3)
_cell_measurement_temperature 296(2)
_cell_volume 1290.99(3)
_diffrn_ambient_temperature 296(2)
_exptl_crystal_density_diffrn 1.298
_cod_depositor_comments
;
The following automatic conversions were performed:
'_symmetry_cell_setting' value 'Orthorhombic' changed to 'orthorhombic'
according to '/home/saulius/struct/CIF-dictionaries/cif_core.dic'
dictionary named 'cif_core.dic' version 2.4.1 from 2010-06-29.

Automatic conversion script
Id: cif_fix_enum 1527 2010-12-29 10:47:43Z saulius 
;
_cod_database_code 4020749

loop_
_symmetry_equiv_pos_as_xyz
'x, y, z'
'-x+1/2, -y, z+1/2'
'-x, y+1/2, -z+1/2'
'x+1/2, -y+1/2, -z'

loop_
_atom_site_label
_atom_site_type_symbol
_atom_site_fract_x
_atom_site_fract_y
_atom_site_fract_z
_atom_site_U_iso_or_equiv
_atom_site_adp_type
_atom_site_occupancy
_atom_site_symmetry_multiplicity
_atom_site_calc_flag
_atom_site_refinement_flags
_atom_site_disorder_assembly
_atom_site_disorder_group
O1 O 1.0227(3) 1.23290(19) 0.71415(4) 0.0822(4) Uani 1 1 d . . .
O2 O 0.98093(18) 1.17470(14) 0.78453(3) 0.0557(3) Uani 1 1 d . . .
O3 O 1.1366(3) 1.13838(15) 0.90707(4) 0.0695(3) Uani 1 1 d . . .
S1 S 1.06491(6) 1.00271(4) 0.876192(10) 0.04965(12) Uani 1 1 d . . .
C1 C 0.9052(3) 1.24985(18) 0.74739(5) 0.0572(3) Uani 1 1 d . . .
C2 C 0.6698(4) 1.3495(2) 0.75606(6) 0.0662(4) Uani 1 1 d . . .
C3 C 0.5797(3) 1.29488(18) 0.80093(5) 0.0511(3) Uani 1 1 d . . .
C4 C 0.8211(2) 1.22291(17) 0.82123(4) 0.0464(3) Uani 1 1 d . . .
C5 C 0.4616(4) 1.4308(3) 0.82855(8) 0.0714(5) Uani 1 1 d . . .
C6 C 0.7755(3) 1.07124(19) 0.84956(5) 0.0504(3) Uani 1 1 d . . .
C7 C 0.9266(3) 0.83373(16) 0.90621(4) 0.0479(3) Uani 1 1 d . . .
C8 C 1.0360(4) 0.67909(19) 0.90048(5) 0.0593(4) Uani 1 1 d . . .
C9 C 0.9392(4) 0.54267(19) 0.92261(5) 0.0673(4) Uani 1 1 d . . .
C10 C 0.7334(4) 0.5584(2) 0.95040(5) 0.0642(4) Uani 1 1 d . . .
C11 C 0.6283(4) 0.7164(2) 0.95615(6) 0.0685(4) Uani 1 1 d . . .
C12 C 0.7232(3) 0.8534(2) 0.93441(6) 0.0615(4) Uani 1 1 d . . .
C13 C 0.6238(8) 0.4095(3) 0.97391(10) 0.0995(9) Uani 1 1 d . . .
H2A H 0.547(5) 1.324(3) 0.7314(8) 0.087(6) Uiso 1 1 d . . .
H2B H 0.718(6) 1.469(4) 0.7558(8) 0.100(8) Uiso 1 1 d . . .
H3 H 0.457(3) 1.204(2) 0.7986(5) 0.050(4) Uiso 1 1 d . . .
H4 H 0.912(4) 1.303(2) 0.8364(5) 0.050(4) Uiso 1 1 d . . .
H5A H 0.302(5) 1.486(3) 0.8127(6) 0.080(6) Uiso 1 1 d . . .
H5B H 0.419(5) 1.391(3) 0.8546(8) 0.082(6) Uiso 1 1 d . . .
H5C H 0.572(5) 1.514(3) 0.8307(7) 0.075(6) Uiso 1 1 d . . .
H6A H 0.721(4) 0.978(2) 0.8326(5) 0.056(4) Uiso 1 1 d . . .
H6B H 0.653(4) 1.106(2) 0.8734(6) 0.058(4) Uiso 1 1 d . . .
H8 H 1.178(5) 0.668(3) 0.8832(7) 0.076(6) Uiso 1 1 d . . .
H9 H 1.025(5) 0.440(3) 0.9192(7) 0.087(6) Uiso 1 1 d . . .
H11 H 0.487(4) 0.733(3) 0.9744(6) 0.078(6) Uiso 1 1 d . . .
H12 H 0.637(5) 0.956(3) 0.9380(7) 0.080(6) Uiso 1 1 d . . .
H13A H 0.679(6) 0.415(3) 1.0033(10) 0.102(8) Uiso 1 1 d . . .
H13B H 0.489(13) 0.386(8) 0.9671(18) 0.23(3) Uiso 1 1 d . . .
H13C H 0.720(8) 0.308(6) 0.9646(13) 0.165(16) Uiso 1 1 d . . .

loop_
_atom_site_aniso_label
_atom_site_aniso_U_11
_atom_site_aniso_U_22
_atom_site_aniso_U_33
_atom_site_aniso_U_23
_atom_site_aniso_U_13
_atom_site_aniso_U_12
O1 0.0940(10) 0.0927(9) 0.0599(6) 0.0086(6) 0.0166(7) 0.0100(8)
O2 0.0452(5) 0.0651(6) 0.0568(5) 0.0089(4) 0.0054(4) 0.0065(4)
O3 0.0814(8) 0.0538(6) 0.0733(6) 0.0010(5) -0.0202(6) -0.0093(6)
S1 0.04318(18) 0.04870(19) 0.05708(19) 0.00317(14) -0.00072(12) 0.00278(14)
C1 0.0595(7) 0.0553(8) 0.0568(8) 0.0065(6) 0.0006(7) -0.0018(7)
C2 0.0610(9) 0.0679(10) 0.0696(9) 0.0158(7) -0.0053(8) 0.0077(8)
C3 0.0380(6) 0.0473(6) 0.0680(7) 0.0061(6) -0.0035(6) -0.0033(6)
C4 0.0371(6) 0.0494(7) 0.0528(6) 0.0011(6) -0.0005(5) -0.0020(5)
C5 0.0556(9) 0.0617(10) 0.0967(13) 0.0005(9) 0.0103(9) 0.0097(8)
C6 0.0422(6) 0.0536(7) 0.0553(7) 0.0055(6) -0.0014(6) 0.0002(6)
C7 0.0515(7) 0.0436(6) 0.0485(6) -0.0004(5) -0.0022(6) 0.0039(6)
C8 0.0675(9) 0.0504(7) 0.0600(8) -0.0044(6) 0.0013(7) 0.0130(7)
C9 0.0934(12) 0.0428(7) 0.0658(8) -0.0027(6) -0.0079(9) 0.0088(8)
C10 0.0833(12) 0.0562(8) 0.0530(7) 0.0086(6) -0.0133(7) -0.0072(8)
C11 0.0731(10) 0.0698(10) 0.0625(8) 0.0108(7) 0.0112(8) 0.0028(8)
C12 0.0670(9) 0.0509(9) 0.0667(9) 0.0037(6) 0.0120(7) 0.0108(7)
C13 0.137(3) 0.0729(14) 0.0889(14) 0.0291(11) -0.0118(16) -0.0203(16)

loop_
_geom_bond_atom_site_label_1
_geom_bond_atom_site_label_2
_geom_bond_distance
_geom_bond_site_symmetry_2
_geom_bond_publ_flag
O1 C1 1.1964(19) . ?
O2 C1 1.3447(17) . ?
O2 C4 1.4543(16) . ?
O3 S1 1.4887(12) . ?
S1 C7 1.7912(14) . ?
S1 C6 1.8139(14) . ?
C1 C2 1.500(2) . ?
C2 C3 1.514(2) . ?
C3 C5 1.512(2) . ?
C3 C4 1.5286(19) . ?
C4 C6 1.5119(19) . ?
C7 C8 1.379(2) . ?
C7 C12 1.384(2) . ?
C8 C9 1.384(2) . ?
C9 C10 1.383(3) . ?
C10 C11 1.394(3) . ?
C10 C13 1.509(3) . ?
C11 C12 1.378(2) . ?
